data_7715218
loop_
_publ_author_name
'Luff, Martin S.'
'Walther, Luis'
'Finze, Maik'
'Radius, Udo'

_publ_section_title
;
 NHC-ligated nickel(II) cyanoborate complexes and salts.
;
_journal_issue 12
_journal_name_full 'Dalton transactions (Cambridge, England : 2003)'
_journal_page_first 5391
_journal_page_last 5400
_journal_paper_doi 10.1039/d4dt00231h
_journal_volume 53
_journal_year 2024
_chemical_formula_moiety '4(C28 H48 N8 Ni), 8(C4 B N4), 3(C4 H8 O)'
_chemical_formula_sum 'C156 H216 B8 N64 Ni4 O3'
_chemical_formula_weight 3357.24
_space_group_crystal_system tetragonal
_space_group_IT_number 97
_space_group_name_Hall 'I 4 2'
_space_group_name_H-M_alt 'I 4 2 2'
_atom_sites_solution_hydrogens geom
_atom_sites_solution_primary dual
_atom_sites_solution_secondary difmap
_audit_creation_method SHELXL-2018/3
_audit_update_record
;
2024-01-24 deposited with the CCDC.	2024-02-21 downloaded from the CCDC.
;
_cell_angle_alpha 90
_cell_angle_beta 90
_cell_angle_gamma 90
_cell_formula_units_Z 2
_cell_length_a 18.15920(10)
_cell_length_b 18.15920(10)
_cell_length_c 28.63700(10)
_cell_measurement_reflns_used 64912
_cell_measurement_temperature 100(2)
_cell_measurement_theta_max 79.3920
_cell_measurement_theta_min 2.8780
_cell_volume 9443.24(8)
_computing_cell_refinement 'CrysAlisPro 1.171.41.93a (Rigaku OD, 2020)'
_computing_data_collection 'CrysAlisPro 1.171.41.93a (Rigaku OD, 2020)'
_computing_data_reduction 'CrysAlisPro 1.171.41.93a (Rigaku OD, 2020)'
_computing_molecular_graphics 'ShelXLe (Huebschle et all, 2011)'
_computing_publication_material 'SHELXL-2014/6 (Sheldrick, 2014)'
_computing_structure_refinement 'SHELXL-2018/3 (Sheldrick, 2018)'
_computing_structure_solution 'SHELXT 2014/5 (Sheldrick, 2014)'
_diffrn_ambient_temperature 100(2)
_diffrn_detector_area_resol_mean 10.0000
_diffrn_measured_fraction_theta_full 0.999
_diffrn_measured_fraction_theta_max 0.998
_diffrn_measurement_device_type 'XtaLAB Synergy, Dualflex, HyPix'
_diffrn_measurement_method '\w scans'
_diffrn_radiation_type CuK\a
_diffrn_radiation_wavelength 1.54184
_diffrn_reflns_av_R_equivalents 0.0329
_diffrn_reflns_av_unetI/netI 0.0108
_diffrn_reflns_Laue_measured_fraction_full 0.999
_diffrn_reflns_Laue_measured_fraction_max 0.998
_diffrn_reflns_limit_h_max 21
_diffrn_reflns_limit_h_min -23
_diffrn_reflns_limit_k_max 23
_diffrn_reflns_limit_k_min -23
_diffrn_reflns_limit_l_max 36
_diffrn_reflns_limit_l_min -36
_diffrn_reflns_number 97259
_diffrn_reflns_point_group_measured_fraction_full 0.999
_diffrn_reflns_point_group_measured_fraction_max 0.997
_diffrn_reflns_theta_full 72.000
_diffrn_reflns_theta_max 80.309
_diffrn_reflns_theta_min 3.442
_diffrn_source 'micro-focus sealed X-ray tube'
_exptl_absorpt_coefficient_mu 0.964
_exptl_absorpt_correction_T_max 1.00000
_exptl_absorpt_correction_T_min 0.76943
_exptl_absorpt_correction_type multi-scan
_exptl_absorpt_process_details
;
CrysAlisPro 1.171.41.92a (Rigaku Oxford Diffraction, 2020)
Empirical absorption correction using spherical harmonics,
implemented in SCALE3 ABSPACK scaling algorithm.
;
_exptl_crystal_colour colourless
_exptl_crystal_density_diffrn 1.181
_exptl_crystal_description block
_exptl_crystal_F_000 3552
_exptl_crystal_size_max 0.260
_exptl_crystal_size_mid 0.200
_exptl_crystal_size_min 0.180
_refine_diff_density_max 1.557
_refine_diff_density_min -0.755
_refine_diff_density_rms 0.093
_refine_ls_abs_structure_details
;
 Flack x determined using 2173 quotients [(I+)-(I-)]/[(I+)+(I-)]
 (Parsons, Flack and Wagner, Acta Cryst. B69 (2013) 249-259).
;
_refine_ls_abs_structure_Flack -0.012(5)
_refine_ls_extinction_method none
_refine_ls_goodness_of_fit_ref 1.071
_refine_ls_hydrogen_treatment constr
_refine_ls_matrix_type full
_refine_ls_number_parameters 285
_refine_ls_number_reflns 5174
_refine_ls_number_restraints 369
_refine_ls_restrained_S_all 1.069
_refine_ls_R_factor_all 0.0702
_refine_ls_R_factor_gt 0.0695
_refine_ls_shift/su_max 0.000
_refine_ls_shift/su_mean 0.000
_refine_ls_structure_factor_coef Fsqd
_refine_ls_weighting_details 'w=1/[\s^2^(Fo^2^)+(0.1281P)^2^+16.4094P] where P=(Fo^2^+2Fc^2^)/3'
_refine_ls_weighting_scheme calc
_refine_ls_wR_factor_gt 0.1999
_refine_ls_wR_factor_ref 0.2008
_reflns_Friedel_coverage 0.766
_reflns_Friedel_fraction_full 1.000
_reflns_Friedel_fraction_max 0.995
_reflns_number_gt 5083
_reflns_number_total 5174
_reflns_threshold_expression 'I > 2\s(I)'
_cod_data_source_file d4dt00231h2.cif
_cod_data_source_block Compound_1d
_cod_depositor_comments 'Adding full bibliography for 7715213--7715230.cif.'
_cod_original_cell_volume 9443.24(11)
_cod_database_code 7715218
_shelx_shelxl_version_number 2018/3
_shelx_space_group_comment
;
The symmetry employed for this shelxl refinement is uniquely defined
by the following loop, which should always be used as a source of
symmetry information in preference to the above space-group names.
They are only intended as comments.
;
_shelx_estimated_absorpt_t_min 0.788
_shelx_estimated_absorpt_t_max 0.846

loop_
_space_group_symop_operation_xyz
'x, y, z'
'-x, -y, z'
'-y, x, z'
'y, -x, z'
'-x, y, -z'
'x, -y, -z'
'y, x, -z'
'-y, -x, -z'
'x+1/2, y+1/2, z+1/2'
'-x+1/2, -y+1/2, z+1/2'
'-y+1/2, x+1/2, z+1/2'
'y+1/2, -x+1/2, z+1/2'
'-x+1/2, y+1/2, -z+1/2'
'x+1/2, -y+1/2, -z+1/2'
'y+1/2, x+1/2, -z+1/2'
'-y+1/2, -x+1/2, -z+1/2'

loop_
_atom_site_label
_atom_site_type_symbol
_atom_site_fract_x
_atom_site_fract_y
_atom_site_fract_z
_atom_site_U_iso_or_equiv
_atom_site_adp_type
_atom_site_occupancy
_atom_site_site_symmetry_order
_atom_site_calc_flag
_atom_site_refinement_flags_posn
_atom_site_refinement_flags_adp
_atom_site_refinement_flags_occupancy
_atom_site_disorder_assembly
_atom_site_disorder_group
Ni01 Ni 0.500000 0.500000 0.81729(4) 0.0241(3) Uani 1 4 d S T P . .
Ni02 Ni 0.000000 0.500000 0.500000 0.0256(3) Uani 1 4 d S T P . .
O1_1 O 0.5042(10) 0.5035(14) 0.9993(6) 0.0275(18) Uiso 0.125 1 d G U P A -1
C2_1 C 0.4703(11) 0.4634(12) 1.0390(6) 0.048(5) Uiso 0.125 1 d G U P A -1
H2A_1 H 0.466193 0.494640 1.067267 0.057 Uiso 0.125 1 calc R U P A -1
H2B_1 H 0.497222 0.417577 1.046667 0.057 Uiso 0.125 1 calc R U P A -1
C3_1 C 0.3955(11) 0.4481(14) 1.0168(6) 0.062(6) Uiso 0.125 1 d G U P A -1
H3A_1 H 0.355346 0.469580 1.035855 0.074 Uiso 0.125 1 calc R U P A -1
H3B_1 H 0.387037 0.394407 1.013832 0.074 Uiso 0.125 1 calc R U P A -1
C4_1 C 0.4722(9) 0.5080(11) 0.9601(6) 0.030(4) Uiso 0.125 1 d G U P A -1
H4A_1 H 0.496395 0.475618 0.936879 0.036 Uiso 0.125 1 calc R U P A -1
H4B_1 H 0.473053 0.559232 0.948356 0.036 Uiso 0.125 1 calc R U P A -1
C5_1 C 0.3988(9) 0.4845(12) 0.9687(6) 0.059(6) Uiso 0.125 1 d G U P A -1
H5A_1 H 0.383224 0.449045 0.944382 0.070 Uiso 0.125 1 calc R U P A -1
H5B_1 H 0.365038 0.527321 0.967726 0.070 Uiso 0.125 1 calc R U P A -1
O1_101 O 0.4553(16) 0.536(3) 0.3825(6) 0.169(19) Uiso 0.125 1 d G U P A -1
C2_101 C 0.5205(16) 0.495(3) 0.3761(6) 0.170(19) Uiso 0.125 1 d G U P A -1
H2A_101 H 0.563980 0.527486 0.379080 0.204 Uiso 0.125 1 calc R U P A -1
H2B_101 H 0.520868 0.473109 0.344388 0.204 Uiso 0.125 1 calc R U P A -1
C3_101 C 0.5239(17) 0.434(3) 0.4128(6) 0.171(19) Uiso 0.125 1 d G U P A -1
H3A_101 H 0.519598 0.384856 0.398022 0.205 Uiso 0.125 1 calc R U P A -1
H3B_101 H 0.570776 0.436205 0.430394 0.205 Uiso 0.125 1 calc R U P A -1
C4_101 C 0.4585(15) 0.448(2) 0.4451(6) 0.171(19) Uiso 0.125 1 d G U P A -1
H4A_101 H 0.475489 0.457821 0.477424 0.205 Uiso 0.125 1 calc R U P A -1
H4B_101 H 0.424511 0.405850 0.445329 0.205 Uiso 0.125 1 calc R U P A -1
C5_101 C 0.4206(15) 0.517(2) 0.4249(6) 0.170(19) Uiso 0.125 1 d G U P A -1
H5A_101 H 0.367895 0.506017 0.419253 0.204 Uiso 0.125 1 calc R U P A -1
H5B_101 H 0.423956 0.557917 0.447412 0.204 Uiso 0.125 1 calc R U P A -1
O1_102 O 0.2536(12) 0.485(2) 0.5013(6) 0.084(8) Uiso 0.125 1 d G U P A -2
C2_102 C 0.2992(13) 0.4446(16) 0.5323(6) 0.085(8) Uiso 0.125 1 d G U P A -2
H2A_102 H 0.316599 0.399107 0.516808 0.102 Uiso 0.125 1 calc R U P A -2
H2B_102 H 0.270891 0.430501 0.560460 0.102 Uiso 0.125 1 calc R U P A -2
C3_102 C 0.3651(11) 0.4924(14) 0.5462(6) 0.088(9) Uiso 0.125 1 d G U P A -2
H3A_102 H 0.361324 0.507659 0.579329 0.106 Uiso 0.125 1 calc R U P A -2
H3B_102 H 0.411824 0.465286 0.541727 0.106 Uiso 0.125 1 calc R U P A -2
C4_102 C 0.3615(15) 0.5593(15) 0.5140(6) 0.092(9) Uiso 0.125 1 d G U P A -2
H4A_102 H 0.406382 0.562593 0.494488 0.110 Uiso 0.125 1 calc R U P A -2
H4B_102 H 0.356529 0.605256 0.532303 0.110 Uiso 0.125 1 calc R U P A -2
C5_102 C 0.2934(15) 0.5468(17) 0.4836(6) 0.091(9) Uiso 0.125 1 d G U P A -2
H5A_102 H 0.261783 0.591204 0.483945 0.109 Uiso 0.125 1 calc R U P A -2
H5B_102 H 0.308437 0.537176 0.450891 0.109 Uiso 0.125 1 calc R U P A -2
B1_21 B 0.2869(3) 0.2733(4) 0.6396(2) 0.0857(17) Uani 0.579(16) 1 d G U P B 1
C2_21 C 0.3707(3) 0.2993(5) 0.6459(4) 0.088(2) Uani 0.579(16) 1 d G U P B 1
N3_21 N 0.4311(3) 0.3160(7) 0.6512(5) 0.095(4) Uani 0.579(16) 1 d G U P B 1
C4_21 C 0.2676(5) 0.2147(4) 0.6789(2) 0.088(2) Uani 0.579(16) 1 d G U P B 1
N5_21 N 0.2541(7) 0.1732(5) 0.7071(3) 0.109(3) Uani 0.579(16) 1 d G U P B 1
C6_21 C 0.2338(4) 0.3415(3) 0.6451(2) 0.086(2) Uani 0.579(16) 1 d G U P B 1
N7_21 N 0.1963(5) 0.3916(4) 0.6506(3) 0.093(3) Uani 0.579(16) 1 d G U P B 1
C8_21 C 0.2812(4) 0.2361(4) 0.5890(2) 0.084(2) Uani 0.579(16) 1 d G U P B 1
N9_21 N 0.2796(5) 0.2077(5) 0.5533(2) 0.094(3) Uani 0.579(16) 1 d G U P B 1
B1_22 B 0.2854(2) 0.26412(14) 0.64544(9) 0.0849(17) Uani 0.421(16) 1 d G U P B 2
C2_22 C 0.3697(2) 0.27933(19) 0.65931(10) 0.083(2) Uani 0.421(16) 1 d G U P B 2
N3_22 N 0.42996(19) 0.2883(2) 0.66990(10) 0.084(4) Uani 0.421(16) 1 d G U P B 2
C4_22 C 0.2516(2) 0.20578(12) 0.68075(10) 0.089(2) Uani 0.421(16) 1 d G U P B 2
N5_22 N 0.2277(3) 0.16443(11) 0.70614(11) 0.103(4) Uani 0.421(16) 1 d G U P B 2
C6_22 C 0.23987(17) 0.33774(12) 0.64909(7) 0.086(2) Uani 0.421(16) 1 d G U P B 2
N7_22 N 0.20756(13) 0.39165(10) 0.65332(6) 0.106(4) Uani 0.421(16) 1 d G U P B 2
C8_22 C 0.2861(2) 0.23105(15) 0.59360(10) 0.086(2) Uani 0.421(16) 1 d G U P B 2
N9_22 N 0.2887(3) 0.20542(17) 0.55705(10) 0.104(4) Uani 0.421(16) 1 d G U P B 2
C1_3 C 0.3943(2) 0.4915(2) 0.81753(12) 0.0288(7) Uani 1 1 d . . . . .
N2_3 N 0.34627(18) 0.51673(18) 0.84997(11) 0.0283(7) Uani 1 1 d . . . . .
C3_3 C 0.2740(2) 0.4965(3) 0.83900(15) 0.0376(9) Uani 1 1 d . . . . .
C4_3 C 0.2772(2) 0.4590(3) 0.79863(17) 0.0408(10) Uani 1 1 d . . . . .
N5_3 N 0.3514(2) 0.4567(2) 0.78604(13) 0.0342(8) Uani 1 1 d . . . . .
C6_3 C 0.3662(3) 0.5614(3) 0.88986(15) 0.0380(9) Uani 1 1 d . . . . .
H6A_3 H 0.331703 0.551957 0.915482 0.057 Uiso 1 1 calc R U . . .
H6B_3 H 0.364193 0.613555 0.881236 0.057 Uiso 1 1 calc R U . . .
H6C_3 H 0.416271 0.548829 0.899885 0.057 Uiso 1 1 calc R U . . .
C7_3 C 0.20969(17) 0.51828(17) 0.86778(5) 0.0486(13) Uani 1 1 d G . . . .
H7A_3 H 0.165288 0.494110 0.855803 0.073 Uiso 1 1 calc R U . . .
H7B_3 H 0.203382 0.571829 0.866322 0.073 Uiso 1 1 calc R U . . .
H7C_3 H 0.217908 0.503323 0.900249 0.073 Uiso 1 1 calc R U . . .
C8_3 C 0.21920(13) 0.42576(13) 0.76878(6) 0.0633(16) Uani 1 1 d G . . . .
H8A_3 H 0.171027 0.432520 0.783590 0.095 Uiso 1 1 calc R U . . .
H8B_3 H 0.229006 0.373037 0.764921 0.095 Uiso 1 1 calc R U . . .
H8C_3 H 0.219292 0.449764 0.738129 0.095 Uiso 1 1 calc R U . . .
C9_3 C 0.37804(12) 0.42312(19) 0.74282(8) 0.0470(12) Uani 1 1 d G . . . .
H9A_3 H 0.351173 0.443862 0.716214 0.070 Uiso 1 1 calc R U . . .
H9B_3 H 0.370034 0.369783 0.744022 0.070 Uiso 1 1 calc R U . . .
H9C_3 H 0.430758 0.433206 0.739247 0.070 Uiso 1 1 calc R U . . .
C1_4 C 0.00000(10) 0.50000(9) 0.56738(6) 0.0303(10) Uani 1 2 d G T P . .
N2_4 N 0.05521(9) 0.52143(8) 0.59614(5) 0.0329(7) Uani 1 1 d G . . . .
C3_4 C 0.03465(9) 0.51313(10) 0.64308(5) 0.0420(11) Uani 1 1 d G . . . .
C6_4 C 0.12584(8) 0.55113(8) 0.58167(4) 0.0420(10) Uani 1 1 d G . . . .
H6A_4 H 0.165519 0.524248 0.597405 0.063 Uiso 1 1 calc R U . . .
H6B_4 H 0.128503 0.603380 0.590054 0.063 Uiso 1 1 calc R U . . .
H6C_4 H 0.131183 0.545795 0.547785 0.063 Uiso 1 1 calc R U . . .
C7_4 C 0.08644(9) 0.53129(10) 0.68251(5) 0.0560(15) Uani 1 1 d G . . . .
H7A_4 H 0.065601 0.513578 0.712010 0.084 Uiso 1 1 calc R U . . .
H7B_4 H 0.093390 0.584744 0.684155 0.084 Uiso 1 1 calc R U . . .
H7C_4 H 0.134035 0.507362 0.677021 0.084 Uiso 1 1 calc R U . . .
C1_5 C 0.00000(10) 0.60622(9) 0.50000(5) 0.0288(9) Uani 1 2 d G T P . .
N2_5 N 0.05343(11) 0.65208(9) 0.48449(5) 0.0320(7) Uani 1 1 d G . . . .
C3_5 C 0.03318(13) 0.72621(9) 0.49019(6) 0.0383(10) Uani 1 1 d G . . . .
C6_5 C 0.12236(12) 0.62979(12) 0.46318(5) 0.0424(10) Uani 1 1 d G . . . .
H6A_5 H 0.163113 0.656658 0.477763 0.064 Uiso 1 1 calc R U . . .
H6B_5 H 0.121032 0.640871 0.429694 0.064 Uiso 1 1 calc R U . . .
H6C_5 H 0.129502 0.576764 0.467662 0.064 Uiso 1 1 calc R U . . .
C7_5 C 0.08142(16) 0.78763(10) 0.47576(7) 0.0557(15) Uani 1 1 d G . . . .
H7A_5 H 0.056886 0.834567 0.482340 0.084 Uiso 1 1 calc R U . . .
H7B_5 H 0.091537 0.783926 0.442228 0.084 Uiso 1 1 calc R U . . .
H7C_5 H 0.127840 0.785152 0.493144 0.084 Uiso 1 1 calc R U . . .

loop_
_atom_site_aniso_label
_atom_site_aniso_U_11
_atom_site_aniso_U_22
_atom_site_aniso_U_33
_atom_site_aniso_U_23
_atom_site_aniso_U_13
_atom_site_aniso_U_12
Ni01 0.0245(4) 0.0245(4) 0.0233(6) 0.000 0.000 0.000
Ni02 0.0344(6) 0.0231(6) 0.0192(5) 0.000 0.000 0.000
B1_21 0.071(3) 0.099(3) 0.087(3) -0.048(3) -0.020(3) 0.028(3)
C2_21 0.071(3) 0.103(4) 0.089(4) -0.051(4) -0.014(3) 0.021(3)
N3_21 0.076(4) 0.112(7) 0.097(7) -0.041(6) -0.014(5) 0.010(5)
C4_21 0.070(4) 0.104(4) 0.091(4) -0.041(3) -0.012(4) 0.029(4)
N5_21 0.094(7) 0.114(7) 0.118(7) -0.024(5) -0.001(6) 0.029(6)
C6_21 0.075(4) 0.097(4) 0.084(4) -0.054(3) -0.027(3) 0.032(3)
N7_21 0.088(5) 0.101(5) 0.089(5) -0.056(5) -0.043(5) 0.040(4)
C8_21 0.067(4) 0.098(4) 0.087(4) -0.052(3) -0.026(3) 0.034(3)
N9_21 0.085(5) 0.101(6) 0.095(5) -0.054(5) -0.031(5) 0.039(5)
B1_22 0.070(3) 0.099(3) 0.086(3) -0.048(3) -0.021(3) 0.029(3)
C2_22 0.066(3) 0.098(5) 0.086(4) -0.048(4) -0.021(4) 0.027(4)
N3_22 0.066(5) 0.100(7) 0.086(7) -0.046(6) -0.024(5) 0.022(5)
C4_22 0.072(4) 0.103(4) 0.091(4) -0.042(4) -0.015(4) 0.028(4)
N5_22 0.084(8) 0.113(7) 0.110(7) -0.031(5) -0.012(6) 0.014(6)
C6_22 0.074(4) 0.098(4) 0.087(4) -0.055(4) -0.025(4) 0.031(3)
N7_22 0.099(7) 0.109(6) 0.112(7) -0.041(6) -0.014(7) 0.051(5)
C8_22 0.069(4) 0.100(4) 0.087(4) -0.054(4) -0.027(4) 0.028(4)
N9_22 0.108(7) 0.111(7) 0.092(5) -0.059(5) -0.029(6) 0.022(7)
C1_3 0.0318(18) 0.0293(19) 0.0254(16) 0.0027(16) -0.0054(13) 0.0000(16)
N2_3 0.0230(14) 0.0310(18) 0.0308(15) 0.0034(12) -0.0015(12) 0.0014(11)
C3_3 0.0266(17) 0.043(2) 0.044(2) 0.012(2) -0.0055(15) -0.002(2)
C4_3 0.030(2) 0.048(3) 0.043(2) 0.0029(19) -0.0107(18) -0.0021(19)
N5_3 0.0313(17) 0.0385(19) 0.0329(17) -0.0021(14) -0.0105(14) -0.0002(14)
C6_3 0.037(2) 0.042(2) 0.035(2) -0.0021(18) 0.0078(17) -0.0004(17)
C7_3 0.0251(19) 0.061(3) 0.060(3) 0.016(2) 0.0026(19) 0.0038(19)
C8_3 0.038(3) 0.082(4) 0.069(4) -0.001(3) -0.025(3) -0.008(3)
C9_3 0.054(3) 0.055(3) 0.032(2) -0.011(2) -0.011(2) 0.001(2)
C1_4 0.044(3) 0.024(2) 0.022(2) 0.000 0.000 0.008(3)
N2_4 0.049(2) 0.0271(15) 0.0225(14) -0.0045(11) -0.0060(14) 0.0085(13)
C3_4 0.072(3) 0.032(2) 0.0221(16) -0.0033(15) -0.0070(18) 0.020(2)
C6_4 0.051(3) 0.035(2) 0.040(2) -0.0090(19) -0.012(2) 0.0024(19)
C7_4 0.088(4) 0.052(3) 0.028(2) -0.0101(19) -0.019(2) 0.030(3)
C1_5 0.037(3) 0.026(2) 0.023(2) 0.000 -0.005(3) 0.000
N2_5 0.0380(17) 0.0281(16) 0.0300(15) 0.0009(12) -0.0071(13) -0.0051(14)
C3_5 0.048(2) 0.0269(18) 0.040(3) 0.0020(15) -0.0207(18) -0.0052(17)
C6_5 0.041(2) 0.046(3) 0.040(2) -0.0015(19) -0.0011(19) -0.0079(19)
C7_5 0.062(3) 0.033(2) 0.072(4) 0.012(2) -0.027(3) -0.019(2)

loop_
_atom_type_symbol
_atom_type_description
_atom_type_scat_dispersion_real
_atom_type_scat_dispersion_imag
_atom_type_scat_source
C C 0.0181 0.0091 'International Tables Vol C Tables 4.2.6.8 and 6.1.1.4'
H H 0.0000 0.0000 'International Tables Vol C Tables 4.2.6.8 and 6.1.1.4'
B B 0.0090 0.0039 'International Tables Vol C Tables 4.2.6.8 and 6.1.1.4'
N N 0.0311 0.0180 'International Tables Vol C Tables 4.2.6.8 and 6.1.1.4'
Ni Ni -3.0029 0.5091 'International Tables Vol C Tables 4.2.6.8 and 6.1.1.4'
O O 0.0492 0.0322 'International Tables Vol C Tables 4.2.6.8 and 6.1.1.4'

loop_
_geom_angle_atom_site_label_1
_geom_angle_atom_site_label_2
_geom_angle_atom_site_label_3
_geom_angle
_geom_angle_site_symmetry_1
_geom_angle_site_symmetry_3
_geom_angle_publ_flag
C1_3 Ni01 C1_3 179.6(2) . 2_665 ?
C1_3 Ni01 C1_3 90.001(1) . 4_565 ?
C1_3 Ni01 C1_3 89.999(2) 2_665 4_565 ?
C1_3 Ni01 C1_3 89.998(2) . 3_655 ?
C1_3 Ni01 C1_3 89.999(1) 2_665 3_655 ?
C1_3 Ni01 C1_3 179.6(2) 4_565 3_655 ?
C1_5 Ni02 C1_5 180.00(15) . 2_565 ?
C1_5 Ni02 C1_4 90.00(7) . 5_556 ?
C1_5 Ni02 C1_4 90.00(7) 2_565 5_556 ?
C1_5 Ni02 C1_4 90.00(7) . . ?
C1_5 Ni02 C1_4 90.00(7) 2_565 . ?
C1_4 Ni02 C1_4 180.00(11) 5_556 . ?
C4_1 O1_1 C2_1 121.4 . . ?
O1_1 C2_1 C3_1 98.0 . . ?
O1_1 C2_1 H2A_1 112.2 . . ?
C3_1 C2_1 H2A_1 112.2 . . ?
O1_1 C2_1 H2B_1 112.2 . . ?
C3_1 C2_1 H2B_1 112.2 . . ?
H2A_1 C2_1 H2B_1 109.8 . . ?
C2_1 C3_1 C5_1 105.1 . . ?
C2_1 C3_1 H3A_1 110.7 . . ?
C5_1 C3_1 H3A_1 110.7 . . ?
C2_1 C3_1 H3B_1 110.7 . . ?
C5_1 C3_1 H3B_1 110.7 . . ?
H3A_1 C3_1 H3B_1 108.8 . . ?
O1_1 C4_1 C5_1 105.0 . . ?
O1_1 C4_1 H4A_1 110.8 . . ?
C5_1 C4_1 H4A_1 110.8 . . ?
O1_1 C4_1 H4B_1 110.8 . . ?
C5_1 C4_1 H4B_1 110.8 . . ?
H4A_1 C4_1 H4B_1 108.8 . . ?
C4_1 C5_1 C3_1 108.8 . . ?
C4_1 C5_1 H5A_1 109.9 . . ?
C3_1 C5_1 H5A_1 109.9 . . ?
C4_1 C5_1 H5B_1 109.9 . . ?
C3_1 C5_1 H5B_1 109.9 . . ?
H5A_1 C5_1 H5B_1 108.3 . . ?
C5_101 O1_101 C2_101 110.6 . . ?
O1_101 C2_101 C3_101 109.2 . . ?
O1_101 C2_101 H2A_101 109.8 . . ?
C3_101 C2_101 H2A_101 109.8 . . ?
O1_101 C2_101 H2B_101 109.8 . . ?
C3_101 C2_101 H2B_101 109.8 . . ?
H2A_101 C2_101 H2B_101 108.3 . . ?
C4_101 C3_101 C2_101 105.1 . . ?
C4_101 C3_101 H3A_101 110.7 . . ?
C2_101 C3_101 H3A_101 110.7 . . ?
C4_101 C3_101 H3B_101 110.7 . . ?
C2_101 C3_101 H3B_101 110.7 . . ?
H3A_101 C3_101 H3B_101 108.8 . . ?
C3_101 C4_101 C5_101 105.1 . . ?
C3_101 C4_101 H4A_101 110.7 . . ?
C5_101 C4_101 H4A_101 110.7 . . ?
C3_101 C4_101 H4B_101 110.7 . . ?
C5_101 C4_101 H4B_101 110.7 . . ?
H4A_101 C4_101 H4B_101 108.8 . . ?
O1_101 C5_101 C4_101 109.2 . . ?
O1_101 C5_101 H5A_101 109.8 . . ?
C4_101 C5_101 H5A_101 109.8 . . ?
O1_101 C5_101 H5B_101 109.8 . . ?
C4_101 C5_101 H5B_101 109.8 . . ?
H5A_101 C5_101 H5B_101 108.3 . . ?
C5_102 O1_102 C2_102 109.7 . . ?
O1_102 C2_102 C3_102 108.8 . . ?
O1_102 C2_102 H2A_102 109.9 . . ?
C3_102 C2_102 H2A_102 109.9 . . ?
O1_102 C2_102 H2B_102 109.9 . . ?
C3_102 C2_102 H2B_102 109.9 . . ?
H2A_102 C2_102 H2B_102 108.3 . . ?
C4_102 C3_102 C2_102 105.1 . . ?
C4_102 C3_102 H3A_102 110.7 . . ?
C2_102 C3_102 H3A_102 110.7 . . ?
C4_102 C3_102 H3B_102 110.7 . . ?
C2_102 C3_102 H3B_102 110.7 . . ?
H3A_102 C3_102 H3B_102 108.8 . . ?
C3_102 C4_102 C5_102 105.1 . . ?
C3_102 C4_102 H4A_102 110.7 . . ?
C5_102 C4_102 H4A_102 110.7 . . ?
C3_102 C4_102 H4B_102 110.7 . . ?
C5_102 C4_102 H4B_102 110.7 . . ?
H4A_102 C4_102 H4B_102 108.8 . . ?
O1_102 C5_102 C4_102 108.8 . . ?
O1_102 C5_102 H5A_102 109.9 . . ?
C4_102 C5_102 H5A_102 109.9 . . ?
O1_102 C5_102 H5B_102 109.9 . . ?
C4_102 C5_102 H5B_102 109.9 . . ?
H5A_102 C5_102 H5B_102 108.3 . . ?
C6_21 B1_21 C4_21 108.7 . . ?
C6_21 B1_21 C8_21 112.5 . . ?
C4_21 B1_21 C8_21 110.0 . . ?
C6_21 B1_21 C2_21 109.8 . . ?
C4_21 B1_21 C2_21 109.0 . . ?
C8_21 B1_21 C2_21 106.7 . . ?
N3_21 C2_21 B1_21 178.0 . . ?
N5_21 C4_21 B1_21 179.5 . . ?
N7_21 C6_21 B1_21 177.6 . . ?
N9_21 C8_21 B1_21 177.2 . . ?
C6_22 B1_22 C4_22 108.7 . . ?
C6_22 B1_22 C8_22 112.5 . . ?
C4_22 B1_22 C8_22 110.0 . . ?
C6_22 B1_22 C2_22 109.8 . . ?
C4_22 B1_22 C2_22 109.0 . . ?
C8_22 B1_22 C2_22 106.7 . . ?
N3_22 C2_22 B1_22 178.0 . . ?
N5_22 C4_22 B1_22 179.5 . . ?
N7_22 C6_22 B1_22 177.6 . . ?
N9_22 C8_22 B1_22 177.2 . . ?
N5_3 C1_3 N2_3 104.3(3) . . ?
N5_3 C1_3 Ni01 127.6(3) . . ?
N2_3 C1_3 Ni01 128.1(3) . . ?
C1_3 N2_3 C3_3 111.2(3) . . ?
C1_3 N2_3 C6_3 124.8(3) . . ?
C3_3 N2_3 C6_3 124.0(4) . . ?
C4_3 C3_3 N2_3 106.6(4) . . ?
C4_3 C3_3 C7_3 130.5(4) . . ?
N2_3 C3_3 C7_3 122.9(4) . . ?
C3_3 C4_3 N5_3 106.3(4) . . ?
C3_3 C4_3 C8_3 132.1(4) . . ?
N5_3 C4_3 C8_3 121.6(4) . . ?
C1_3 N5_3 C4_3 111.7(4) . . ?
C1_3 N5_3 C9_3 124.8(3) . . ?
C4_3 N5_3 C9_3 123.4(3) . . ?
N2_3 C6_3 H6A_3 109.5 . . ?
N2_3 C6_3 H6B_3 109.5 . . ?
H6A_3 C6_3 H6B_3 109.5 . . ?
N2_3 C6_3 H6C_3 109.5 . . ?
H6A_3 C6_3 H6C_3 109.5 . . ?
H6B_3 C6_3 H6C_3 109.5 . . ?
C3_3 C7_3 H7A_3 109.5 . . ?
C3_3 C7_3 H7B_3 109.5 . . ?
H7A_3 C7_3 H7B_3 109.5 . . ?
C3_3 C7_3 H7C_3 109.5 . . ?
H7A_3 C7_3 H7C_3 109.5 . . ?
H7B_3 C7_3 H7C_3 109.5 . . ?
C4_3 C8_3 H8A_3 109.5 . . ?
C4_3 C8_3 H8B_3 109.5 . . ?
H8A_3 C8_3 H8B_3 109.5 . . ?
C4_3 C8_3 H8C_3 109.5 . . ?
H8A_3 C8_3 H8C_3 109.5 . . ?
H8B_3 C8_3 H8C_3 109.5 . . ?
N5_3 C9_3 H9A_3 109.5 . . ?
N5_3 C9_3 H9B_3 109.5 . . ?
H9A_3 C9_3 H9B_3 109.5 . . ?
N5_3 C9_3 H9C_3 109.5 . . ?
H9A_3 C9_3 H9C_3 109.5 . . ?
H9B_3 C9_3 H9C_3 109.5 . . ?
N2_4 C1_4 N2_4 105.10(8) 2_565 . ?
N2_4 C1_4 Ni02 127.45(13) 2_565 . ?
N2_4 C1_4 Ni02 127.45(6) . . ?
C1_4 N2_4 C3_4 110.8 . . ?
C1_4 N2_4 C6_4 125.9 . . ?
C3_4 N2_4 C6_4 123.3 . . ?
C3_4 C3_4 N2_4 106.7 2_565 . ?
C3_4 C3_4 C7_4 131.4 2_565 . ?
N2_4 C3_4 C7_4 121.9 . . ?
N2_4 C6_4 H6A_4 109.5 . . ?
N2_4 C6_4 H6B_4 109.5 . . ?
H6A_4 C6_4 H6B_4 109.5 . . ?
N2_4 C6_4 H6C_4 109.5 . . ?
H6A_4 C6_4 H6C_4 109.5 . . ?
H6B_4 C6_4 H6C_4 109.5 . . ?
C3_4 C7_4 H7A_4 109.5 . . ?
C3_4 C7_4 H7B_4 109.5 . . ?
H7A_4 C7_4 H7B_4 109.5 . . ?
C3_4 C7_4 H7C_4 109.5 . . ?
H7A_4 C7_4 H7C_4 109.5 . . ?
H7B_4 C7_4 H7C_4 109.5 . . ?
N2_5 C1_5 N2_5 104.05(11) 5_556 . ?
N2_5 C1_5 Ni02 127.97(17) 5_556 . ?
N2_5 C1_5 Ni02 127.97(7) . . ?
C1_5 N2_5 C3_5 111.3 . . ?
C1_5 N2_5 C6_5 125.8 . . ?
C3_5 N2_5 C6_5 122.8 . . ?
C3_5 C3_5 N2_5 106.6 5_556 . ?
C3_5 C3_5 C7_5 131.0 5_556 . ?
N2_5 C3_5 C7_5 122.4 . . ?
N2_5 C6_5 H6A_5 109.5 . . ?
N2_5 C6_5 H6B_5 109.5 . . ?
H6A_5 C6_5 H6B_5 109.5 . . ?
N2_5 C6_5 H6C_5 109.5 . . ?
H6A_5 C6_5 H6C_5 109.5 . . ?
H6B_5 C6_5 H6C_5 109.5 . . ?
C3_5 C7_5 H7A_5 109.5 . . ?
C3_5 C7_5 H7B_5 109.5 . . ?
H7A_5 C7_5 H7B_5 109.5 . . ?
C3_5 C7_5 H7C_5 109.5 . . ?
H7A_5 C7_5 H7C_5 109.5 . . ?
H7B_5 C7_5 H7C_5 109.5 . . ?

loop_
_geom_bond_atom_site_label_1
_geom_bond_atom_site_label_2
_geom_bond_distance
_geom_bond_site_symmetry_2
_geom_bond_publ_flag
Ni01 C1_3 1.927(4) . ?
Ni01 C1_3 1.927(4) 2_665 ?
Ni01 C1_3 1.927(4) 4_565 ?
Ni01 C1_3 1.927(4) 3_655 ?
Ni02 C1_5 1.9288(17) . ?
Ni02 C1_5 1.9288(17) 2_565 ?
Ni02 C1_4 1.9294(16) 5_556 ?
Ni02 C1_4 1.9295(16) . ?
O1_1 C4_1 1.2653 . ?
O1_1 C2_1 1.4850 . ?
C2_1 C3_1 1.5267 . ?
C2_1 H2A_1 0.9900 . ?
C2_1 H2B_1 0.9900 . ?
C3_1 C5_1 1.5302 . ?
C3_1 H3A_1 0.9900 . ?
C3_1 H3B_1 0.9900 . ?
C4_1 C5_1 1.4217 . ?
C4_1 H4A_1 0.9900 . ?
C4_1 H4B_1 0.9900 . ?
C5_1 H5A_1 0.9900 . ?
C5_1 H5B_1 0.9900 . ?
O1_101 C5_101 1.4137 . ?
O1_101 C2_101 1.4138 . ?
C2_101 C3_101 1.5305 . ?
C2_101 H2A_101 0.9900 . ?
C2_101 H2B_101 0.9900 . ?
C3_101 C4_101 1.5269 . ?
C3_101 H3A_101 0.9900 . ?
C3_101 H3B_101 0.9900 . ?
C4_101 C5_101 1.5303 . ?
C4_101 H4A_101 0.9900 . ?
C4_101 H4B_101 0.9900 . ?
C5_101 H5A_101 0.9900 . ?
C5_101 H5B_101 0.9900 . ?
O1_102 C5_102 1.4214 . ?
O1_102 C2_102 1.4217 . ?
C2_102 C3_102 1.5306 . ?
C2_102 H2A_102 0.9900 . ?
C2_102 H2B_102 0.9900 . ?
C3_102 C4_102 1.5269 . ?
C3_102 H3A_102 0.9900 . ?
C3_102 H3B_102 0.9900 . ?
C4_102 C5_102 1.5299 . ?
C4_102 H4A_102 0.9900 . ?
C4_102 H4B_102 0.9900 . ?
C5_102 H5A_102 0.9900 . ?
C5_102 H5B_102 0.9900 . ?
B1_21 C6_21 1.5758 . ?
B1_21 C4_21 1.5885 . ?
B1_21 C8_21 1.6013 . ?
B1_21 C2_21 1.6041 . ?
C2_21 N3_21 1.1476 . ?
C4_21 N5_21 1.1314 . ?
C6_21 N7_21 1.1477 . ?
C8_21 N9_21 1.1466 . ?
B1_22 C6_22 1.5758 . ?
B1_22 C4_22 1.5883 . ?
B1_22 C8_22 1.6014 . ?
B1_22 C2_22 1.6041 . ?
C2_22 N3_22 1.1476 . ?
C4_22 N5_22 1.1316 . ?
C6_22 N7_22 1.1477 . ?
C8_22 N9_22 1.1466 . ?
C1_3 N5_3 1.348(5) . ?
C1_3 N2_3 1.353(5) . ?
N2_3 C3_3 1.399(5) . ?
N2_3 C6_3 1.447(6) . ?
C3_3 C4_3 1.343(7) . ?
C3_3 C7_3 1.483(5) . ?
C4_3 N5_3 1.395(6) . ?
C4_3 C8_3 1.485(5) . ?
N5_3 C9_3 1.462(5) . ?
C6_3 H6A_3 0.9800 . ?
C6_3 H6B_3 0.9800 . ?
C6_3 H6C_3 0.9800 . ?
C7_3 H7A_3 0.9800 . ?
C7_3 H7B_3 0.9800 . ?
C7_3 H7C_3 0.9800 . ?
C8_3 H8A_3 0.9800 . ?
C8_3 H8B_3 0.9800 . ?
C8_3 H8C_3 0.9800 . ?
C9_3 H9A_3 0.9800 . ?
C9_3 H9B_3 0.9800 . ?
C9_3 H9C_3 0.9800 . ?
C1_4 N2_4 1.355(2) 2_565 ?
C1_4 N2_4 1.3546 . ?
N2_4 C3_4 1.4031 . ?
N2_4 C6_4 1.4518 . ?
C3_4 C3_4 1.346(3) 2_565 ?
C3_4 C7_4 1.5062 . ?
C6_4 H6A_4 0.9800 . ?
C6_4 H6B_4 0.9800 . ?
C6_4 H6C_4 0.9800 . ?
C7_4 H7A_4 0.9800 . ?
C7_4 H7B_4 0.9800 . ?
C7_4 H7C_4 0.9800 . ?
C1_5 N2_5 1.353(3) 5_556 ?
C1_5 N2_5 1.3536 . ?
N2_5 C3_5 1.4049 . ?
N2_5 C6_5 1.4503 . ?
C3_5 C3_5 1.330(5) 5_556 ?
C3_5 C7_5 1.4772 . ?
C6_5 H6A_5 0.9800 . ?
C6_5 H6B_5 0.9800 . ?
C6_5 H6C_5 0.9800 . ?
C7_5 H7A_5 0.9800 . ?
C7_5 H7B_5 0.9800 . ?
C7_5 H7C_5 0.9800 . ?
